data_4107635
loop_
_publ_author_name
'Robert Weiss'
'Matthias Bess'
'Stefan M. Huber'
'Frank W. Heinemann'

_publ_section_title
;
 Nucleophilic \b-Oniovinylation: Concept, Mechanism, Scope, and
 Applications
;
_journal_name_full 'Journal of the American Chemical Society'
_journal_page_first 4610
_journal_page_last 4617
_journal_paper_doi 10.1021/ja071316a
_journal_volume 130
_journal_year 2008
_chemical_formula_sum 'C22 H25 F3 N2 O13 S'
_chemical_formula_weight 614.50
_chemical_name_systematic
; 
 ? 
;
_space_group_IT_number 1
_symmetry_cell_setting triclinic
_symmetry_space_group_name_Hall 'P 1'
_symmetry_space_group_name_H-M 'P 1'
_atom_sites_solution_hydrogens geom
_atom_sites_solution_primary direct
_atom_sites_solution_secondary difmap
_audit_creation_method SHELXL-97
_cell_angle_alpha 111.338(2)
_cell_angle_beta 95.541(2)
_cell_angle_gamma 105.760(2)
_cell_formula_units_Z 1
_cell_length_a 8.9593(3)
_cell_length_b 9.1325(2)
_cell_length_c 9.2993(3)
_cell_measurement_reflns_used 2940
_cell_measurement_temperature 173(2)
_cell_volume 665.68(4)
_computing_cell_refinement DENZO-SMN
_computing_data_collection 'Nonius Collect'
_computing_data_reduction DENZO-SMN
_computing_molecular_graphics 'SHELXTL NT'
_computing_publication_material 'SHELXTL NT'
_computing_structure_refinement 'SHELXL-97 (Sheldrick, 1997)'
_computing_structure_solution 'SHELXS-97 (Sheldrick, 1990)'
_diffrn_ambient_temperature 173(2)
_diffrn_detector_area_resol_mean 9
_diffrn_measured_fraction_theta_full 0.997
_diffrn_measured_fraction_theta_max 0.997
_diffrn_measurement_device_type 'Nonius KappaCCD'
_diffrn_radiation_monochromator graphite
_diffrn_radiation_source 'fine-focus rotating anode'
_diffrn_radiation_type MoK\a
_diffrn_radiation_wavelength 0.71073
_diffrn_reflns_av_R_equivalents 0.0000
_diffrn_reflns_av_sigmaI/netI 0.0306
_diffrn_reflns_limit_h_max 11
_diffrn_reflns_limit_h_min -11
_diffrn_reflns_limit_k_max 11
_diffrn_reflns_limit_k_min -11
_diffrn_reflns_limit_l_max 12
_diffrn_reflns_limit_l_min -12
_diffrn_reflns_number 5790
_diffrn_reflns_theta_full 27.50
_diffrn_reflns_theta_max 27.50
_diffrn_reflns_theta_min 2.41
_exptl_absorpt_coefficient_mu 0.213
_exptl_absorpt_correction_T_max 0.9487
_exptl_absorpt_correction_T_min 0.9487
_exptl_absorpt_correction_type 'empirical (Scalepack)'
_exptl_crystal_colour colorless
_exptl_crystal_density_diffrn 1.533
_exptl_crystal_description block
_exptl_crystal_F_000 318
_exptl_crystal_size_max 0.25
_exptl_crystal_size_mid 0.25
_exptl_crystal_size_min 0.25
_refine_diff_density_max 0.748
_refine_diff_density_min -0.647
_refine_diff_density_rms 0.066
_refine_ls_abs_structure_details 'Flack H D (1983), Acta Cryst. A39, 876-881'
_refine_ls_abs_structure_Flack 0.02(12)
_refine_ls_extinction_coef 0.065(7)
_refine_ls_extinction_expression Fc^*^=kFc[1+0.001xFc^2^\l^3^/sin(2\q)]^-1/4^
_refine_ls_extinction_method SHELXL
_refine_ls_goodness_of_fit_ref 1.055
_refine_ls_hydrogen_treatment 'riding model'
_refine_ls_matrix_type full
_refine_ls_number_parameters 371
_refine_ls_number_reflns 5790
_refine_ls_number_restraints 3
_refine_ls_restrained_S_all 1.055
_refine_ls_R_factor_all 0.0672
_refine_ls_R_factor_gt 0.0610
_refine_ls_shift/su_max 0.008
_refine_ls_shift/su_mean 0.000
_refine_ls_structure_factor_coef Fsqd
_refine_ls_weighting_details 'calc w=1/[\s^2^(Fo^2^)+(0.0686P)^2^+0.7995P] where P=(Fo^2^+2Fc^2^)/3'
_refine_ls_weighting_scheme calc
_refine_ls_wR_factor_gt 0.1532
_refine_ls_wR_factor_ref 0.1585
_reflns_number_gt 5285
_reflns_number_total 5790
_reflns_threshold_expression >2sigma(I)
_cod_data_source_file ja071316a-file004.cif
_cod_data_source_block matb07
_cod_original_cell_volume 665.68(3)
_cod_database_code 4107635

loop_
_symmetry_equiv_pos_as_xyz
'x, y, z'

loop_
_atom_site_label
_atom_site_type_symbol
_atom_site_fract_x
_atom_site_fract_y
_atom_site_fract_z
_atom_site_U_iso_or_equiv
_atom_site_adp_type
_atom_site_occupancy
_atom_site_symmetry_multiplicity
_atom_site_calc_flag
_atom_site_refinement_flags
S1 S 1.08490(14) 1.08230(14) -0.11271(13) 0.0522(3) Uani 1 1 d .
F1 F 0.9128(7) 1.1253(8) 0.0985(7) 0.132(2) Uani 1 1 d .
C1 C 0.9666(6) 1.0124(8) 0.0107(6) 0.0582(13) Uani 1 1 d .
O1 O 0.9851(6) 1.1386(8) -0.1916(7) 0.1072(19) Uani 1 1 d .
F2 F 0.8405(5) 0.8811(7) -0.0746(7) 0.129(2) Uani 1 1 d .
O2 O 1.1288(9) 0.9458(6) -0.2005(6) 0.121(2) Uani 1 1 d .
F3 F 1.0397(5) 0.9597(7) 0.0996(5) 0.1061(16) Uani 1 1 d .
O3 O 1.2156(5) 1.2144(6) -0.0002(7) 0.110(2) Uani 1 1 d .
O3A O 0.5354(6) 0.4298(5) 0.7552(5) 0.0856(15) Uani 1 1 d .
N11 N 1.1303(3) 0.6367(3) 0.4214(3) 0.0254(5) Uani 1 1 d .
C12 C 1.1541(4) 0.7937(4) 0.4290(4) 0.0293(7) Uani 1 1 d .
H12A H 1.1030 0.8617 0.4948 0.035 Uiso 1 1 calc R
C13 C 1.2491(4) 0.8548(4) 0.3447(4) 0.0284(6) Uani 1 1 d .
H13A H 1.2641 0.9648 0.3530 0.034 Uiso 1 1 calc R
C14 C 1.3266(4) 0.7560(4) 0.2442(4) 0.0265(6) Uani 1 1 d .
N14 N 1.4158(3) 0.8079(4) 0.1532(3) 0.0328(6) Uani 1 1 d .
C14B C 1.4298(5) 0.9635(5) 0.1362(5) 0.0427(9) Uani 1 1 d .
H14A H 1.3769 1.0269 0.2108 0.064 Uiso 1 1 calc R
H14B H 1.3795 0.9387 0.0279 0.064 Uiso 1 1 calc R
H14C H 1.5423 1.0292 0.1586 0.064 Uiso 1 1 calc R
C14A C 1.4887(5) 0.7001(6) 0.0470(5) 0.0481(10) Uani 1 1 d .
H14D H 1.4733 0.5989 0.0663 0.072 Uiso 1 1 calc R
H14E H 1.6026 0.7592 0.0665 0.072 Uiso 1 1 calc R
H14F H 1.4389 0.6697 -0.0630 0.072 Uiso 1 1 calc R
C15 C 1.3039(4) 0.5962(4) 0.2448(4) 0.0329(7) Uani 1 1 d .
H15A H 1.3573 0.5270 0.1842 0.040 Uiso 1 1 calc R
C16 C 1.2072(4) 0.5416(4) 0.3308(4) 0.0300(7) Uani 1 1 d .
H16A H 1.1926 0.4334 0.3278 0.036 Uiso 1 1 calc R
C21 C 1.0122(4) 0.5671(4) 0.4947(4) 0.0254(6) Uani 1 1 d .
O22B O 0.9689(3) 0.5419(4) 0.7300(3) 0.0392(6) Uani 1 1 d .
O22A O 1.2207(3) 0.6287(4) 0.7062(3) 0.0486(7) Uani 1 1 d .
C22 C 1.0808(4) 0.5857(4) 0.6570(4) 0.0273(6) Uani 1 1 d .
C22A C 1.0222(5) 0.5538(6) 0.8881(5) 0.0454(9) Uani 1 1 d .
H22A H 0.9297 0.5193 0.9311 0.068 Uiso 1 1 calc R
H22B H 1.0867 0.6692 0.9568 0.068 Uiso 1 1 calc R
H22C H 1.0860 0.4810 0.8828 0.068 Uiso 1 1 calc R
C23 C 0.8613(4) 0.4893(4) 0.4163(4) 0.0267(6) Uani 1 1 d .
O23A O 0.6217(3) 0.1613(3) 0.5228(4) 0.0432(7) Uani 1 1 d .
O24B O 0.6807(3) 0.3356(3) 0.1763(3) 0.0334(5) Uani 1 1 d .
O24A O 0.8762(3) 0.5557(4) 0.1887(3) 0.0466(7) Uani 1 1 d .
C24 C 0.8103(4) 0.4683(4) 0.2481(4) 0.0298(7) Uani 1 1 d .
C24A C 0.6218(5) 0.2980(6) 0.0106(4) 0.0456(9) Uani 1 1 d .
H24A H 0.5262 0.1990 -0.0334 0.068 Uiso 1 1 calc R
H24B H 0.7037 0.2770 -0.0490 0.068 Uiso 1 1 calc R
H24C H 0.5958 0.3929 0.0030 0.068 Uiso 1 1 calc R
C31 C 0.7338(4) 0.4085(4) 0.4835(3) 0.0248(6) Uani 1 1 d .
O32B O 0.8414(3) 0.1916(3) 0.4244(3) 0.0381(6) Uani 1 1 d .
C32 C 0.7252(4) 0.2408(4) 0.4801(4) 0.0272(6) Uani 1 1 d .
C32A C 0.8349(6) 0.0260(5) 0.4144(6) 0.0470(10) Uani 1 1 d .
H32A H 0.9240 -0.0021 0.3715 0.070 Uiso 1 1 calc R
H32B H 0.7345 -0.0566 0.3449 0.070 Uiso 1 1 calc R
H32C H 0.8419 0.0260 0.5203 0.070 Uiso 1 1 calc R
C33 C 0.6268(4) 0.4768(4) 0.5394(4) 0.0281(7) Uani 1 1 d .
C33A C 0.5067(6) 0.4044(6) 0.6176(8) 0.0633(15) Uani 1 1 d .
O33B O 0.3690(4) 0.3180(5) 0.5206(7) 0.0790(13) Uani 1 1 d .
C33B C 0.2674(9) 0.2630(8) 0.6340(12) 0.122(4) Uani 1 1 d .
H33A H 0.1582 0.1960 0.5748 0.184 Uiso 1 1 calc R
H33B H 0.2668 0.3622 0.7226 0.184 Uiso 1 1 calc R
H33C H 0.3145 0.1968 0.6746 0.184 Uiso 1 1 calc R
C34A C 0.5524(5) 0.8754(5) 0.6641(5) 0.0397(8) Uani 1 1 d .
H34A H 0.4919 0.9148 0.7435 0.060 Uiso 1 1 calc R
H34B H 0.5030 0.8697 0.5626 0.060 Uiso 1 1 calc R
H34C H 0.6618 0.9525 0.6981 0.060 Uiso 1 1 calc R
O34A O 0.6944(4) 0.7017(3) 0.4580(3) 0.0431(6) Uani 1 1 d .
O34B O 0.5532(3) 0.7115(3) 0.6462(3) 0.0351(5) Uani 1 1 d .
C34 C 0.6300(4) 0.6423(4) 0.5415(4) 0.0288(7) Uani 1 1 d .

loop_
_atom_site_aniso_label
_atom_site_aniso_U_11
_atom_site_aniso_U_22
_atom_site_aniso_U_33
_atom_site_aniso_U_23
_atom_site_aniso_U_13
_atom_site_aniso_U_12
S1 0.0613(7) 0.0424(6) 0.0490(6) 0.0170(4) 0.0160(5) 0.0117(5)
F1 0.153(4) 0.187(5) 0.138(4) 0.086(4) 0.100(4) 0.129(4)
C1 0.049(2) 0.096(4) 0.050(2) 0.041(3) 0.016(2) 0.038(3)
O1 0.081(3) 0.142(5) 0.127(4) 0.105(4) 0.004(3) 0.017(3)
F2 0.079(3) 0.167(5) 0.140(4) 0.112(4) 0.002(3) -0.021(3)
O2 0.215(6) 0.059(3) 0.103(4) 0.028(3) 0.111(4) 0.047(3)
F3 0.100(3) 0.201(5) 0.091(3) 0.105(3) 0.051(2) 0.088(3)
O3 0.054(2) 0.082(3) 0.129(4) -0.007(3) 0.012(3) -0.005(2)
O3A 0.149(4) 0.091(3) 0.097(3) 0.077(3) 0.099(3) 0.080(3)
N11 0.0247(12) 0.0272(14) 0.0269(12) 0.0141(11) 0.0110(10) 0.0066(10)
C12 0.0295(16) 0.0270(16) 0.0353(16) 0.0144(13) 0.0142(13) 0.0103(13)
C13 0.0313(15) 0.0254(16) 0.0289(15) 0.0126(12) 0.0096(12) 0.0070(12)
C14 0.0213(14) 0.0306(16) 0.0233(14) 0.0103(12) 0.0056(11) 0.0029(12)
N14 0.0321(14) 0.0351(16) 0.0304(14) 0.0148(12) 0.0141(11) 0.0054(12)
C14B 0.043(2) 0.046(2) 0.047(2) 0.0300(19) 0.0201(17) 0.0096(17)
C14A 0.049(2) 0.052(2) 0.049(2) 0.0212(19) 0.0320(19) 0.0175(19)
C15 0.0298(17) 0.0317(18) 0.0393(18) 0.0143(14) 0.0167(14) 0.0103(14)
C16 0.0314(16) 0.0246(16) 0.0344(17) 0.0117(13) 0.0125(13) 0.0084(12)
C21 0.0257(14) 0.0263(15) 0.0256(14) 0.0128(12) 0.0103(11) 0.0057(12)
O22B 0.0294(12) 0.0585(17) 0.0274(12) 0.0228(12) 0.0061(10) 0.0039(11)
O22A 0.0271(13) 0.080(2) 0.0446(15) 0.0374(15) 0.0045(11) 0.0100(13)
C22 0.0266(15) 0.0274(16) 0.0286(15) 0.0126(12) 0.0076(12) 0.0076(12)
C22A 0.048(2) 0.063(3) 0.0278(17) 0.0239(17) 0.0090(15) 0.0142(19)
C23 0.0311(16) 0.0283(16) 0.0276(15) 0.0168(13) 0.0126(12) 0.0104(13)
O23A 0.0440(14) 0.0369(15) 0.0672(18) 0.0352(14) 0.0289(13) 0.0165(11)
O24B 0.0344(12) 0.0315(13) 0.0296(11) 0.0150(10) 0.0009(9) 0.0025(10)
O24A 0.0422(15) 0.0558(18) 0.0358(13) 0.0280(13) 0.0055(11) -0.0046(13)
C24 0.0254(15) 0.0354(18) 0.0284(16) 0.0155(14) 0.0058(12) 0.0060(13)
C24A 0.049(2) 0.050(2) 0.0293(17) 0.0195(16) -0.0022(16) 0.0028(17)
C31 0.0262(14) 0.0226(15) 0.0236(14) 0.0105(12) 0.0061(11) 0.0032(11)
O32B 0.0440(14) 0.0377(14) 0.0540(16) 0.0304(12) 0.0282(12) 0.0239(11)
C32 0.0261(15) 0.0297(17) 0.0311(15) 0.0176(13) 0.0106(12) 0.0085(12)
C32A 0.067(3) 0.042(2) 0.057(2) 0.0308(19) 0.033(2) 0.035(2)
C33 0.0295(16) 0.0281(16) 0.0299(15) 0.0161(13) 0.0100(12) 0.0072(13)
C33A 0.069(3) 0.051(3) 0.119(5) 0.059(3) 0.070(3) 0.042(2)
O33B 0.0391(17) 0.052(2) 0.171(4) 0.064(2) 0.048(2) 0.0197(15)
C33B 0.106(5) 0.055(4) 0.240(10) 0.067(5) 0.137(7) 0.034(3)
C34A 0.0415(19) 0.0290(18) 0.049(2) 0.0146(16) 0.0114(16) 0.0139(15)
O34A 0.0572(17) 0.0375(15) 0.0537(16) 0.0306(13) 0.0309(13) 0.0217(12)
O34B 0.0391(13) 0.0322(13) 0.0430(13) 0.0199(11) 0.0188(11) 0.0159(10)
C34 0.0280(15) 0.0291(17) 0.0314(16) 0.0147(13) 0.0074(12) 0.0092(12)

loop_
_atom_type_symbol
_atom_type_description
_atom_type_scat_dispersion_real
_atom_type_scat_dispersion_imag
_atom_type_scat_source
C C 0.0033 0.0016 'International Tables Vol C Tables 4.2.6.8 and 6.1.1.4'
H H 0.0000 0.0000 'International Tables Vol C Tables 4.2.6.8 and 6.1.1.4'
N N 0.0061 0.0033 'International Tables Vol C Tables 4.2.6.8 and 6.1.1.4'
O O 0.0106 0.0060 'International Tables Vol C Tables 4.2.6.8 and 6.1.1.4'
F F 0.0171 0.0103 'International Tables Vol C Tables 4.2.6.8 and 6.1.1.4'
S S 0.1246 0.1234 'International Tables Vol C Tables 4.2.6.8 and 6.1.1.4'

loop_
_geom_angle_atom_site_label_1
_geom_angle_atom_site_label_2
_geom_angle_atom_site_label_3
_geom_angle
O2 S1 O3 112.1(4)
O2 S1 O1 119.4(4)
O3 S1 O1 112.5(4)
O2 S1 C1 104.8(3)
O3 S1 C1 102.3(3)
O1 S1 C1 103.4(3)
F1 C1 F3 109.4(5)
F1 C1 F2 106.0(5)
F3 C1 F2 103.1(5)
F1 C1 S1 112.5(4)
F3 C1 S1 113.6(3)
F2 C1 S1 111.5(4)
C16 N11 C12 119.1(3)
C16 N11 C21 120.4(3)
C12 N11 C21 120.1(3)
C13 C12 N11 121.5(3)
C12 C13 C14 120.7(3)
N14 C14 C15 121.1(3)
N14 C14 C13 123.0(3)
C15 C14 C13 115.9(3)
C14 N14 C14B 123.2(3)
C14 N14 C14A 121.3(3)
C14B N14 C14A 115.1(3)
C16 C15 C14 120.7(3)
C15 C16 N11 122.0(3)
C23 C21 N11 120.3(3)
C23 C21 C22 126.6(3)
N11 C21 C22 113.0(3)
C22 O22B C22A 116.5(3)
O22A C22 O22B 126.1(3)
O22A C22 C21 122.0(3)
O22B C22 C21 111.9(3)
C21 C23 C31 123.0(3)
C21 C23 C24 121.2(3)
C31 C23 C24 115.7(3)
C24 O24B C24A 114.6(3)
O24A C24 O24B 125.2(3)
O24A C24 C23 125.7(3)
O24B C24 C23 109.0(3)
C33 C31 C32 119.7(3)
C33 C31 C23 122.6(3)
C32 C31 C23 117.7(3)
C32 O32B C32A 114.2(3)
O23A C32 O32B 124.9(3)
O23A C32 C31 122.8(3)
O32B C32 C31 112.3(3)
C31 C33 C34 121.1(3)
C31 C33 C33A 123.2(3)
C34 C33 C33A 115.5(3)
O3A C33A O33B 125.3(4)
O3A C33A C33 122.9(5)
O33B C33A C33 111.8(5)
C33A O33B C33B 100.8(6)
C34 O34B C34A 116.1(3)
O34A C34 O34B 125.6(3)
O34A C34 C33 123.8(3)
O34B C34 C33 110.6(3)

loop_
_geom_bond_atom_site_label_1
_geom_bond_atom_site_label_2
_geom_bond_distance
S1 O2 1.401(5)
S1 O3 1.413(4)
S1 O1 1.414(5)
S1 C1 1.802(5)
F1 C1 1.302(7)
C1 F3 1.304(6)
C1 F2 1.319(7)
O3A C33A 1.201(8)
N11 C16 1.358(4)
N11 C12 1.365(4)
N11 C21 1.441(4)
C12 C13 1.356(4)
C13 C14 1.422(4)
C14 N14 1.340(4)
C14 C15 1.420(5)
N14 C14B 1.459(5)
N14 C14A 1.462(5)
C15 C16 1.353(5)
C21 C23 1.333(4)
C21 C22 1.503(4)
O22B C22 1.318(4)
O22B C22A 1.456(4)
O22A C22 1.195(4)
C23 C31 1.502(4)
C23 C24 1.513(4)
O23A C32 1.208(4)
O24B C24 1.327(4)
O24B C24A 1.460(4)
O24A C24 1.191(4)
C31 C33 1.327(4)
C31 C32 1.501(4)
O32B C32 1.320(4)
O32B C32A 1.465(4)
C33 C34 1.497(5)
C33 C33A 1.497(5)
C33A O33B 1.303(8)
O33B C33B 1.586(7)
C34A O34B 1.446(4)
O34A C34 1.206(4)
O34B C34 1.318(4)
